data_4074717
loop_
_publ_author_name
'Chen, Ming-Chou'
'Roberts, John A. S.'
'Seyam, Afif M.'
'Li, Liting'
'Zuccaccia, Cristiano'
'Stahl, Nicholas G.'
'Marks, Tobin J.'

_publ_section_title
;
 Diversity in Weakly Coordinating Anions. Mono- and Polynuclear
 Halo(perfluoroaryl)metalates as Cocatalysts for Stereospecific Olefin
 Polymerization:&#x00A0; Synthesis, Structure, and Reactivity
;
_journal_issue 11
_journal_name_full Organometallics
_journal_page_first 2833
_journal_paper_doi 10.1021/om0508334
_journal_volume 25
_journal_year 2006
_chemical_formula_sum 'C55 H15 F31 Ga2'
_chemical_formula_weight 1404.11
_chemical_name_common
;
?
;
_chemical_name_systematic
; 
 ? 
;
_space_group_IT_number 14
_symmetry_cell_setting monoclinic
_symmetry_space_group_name_Hall '-P 2ybc'
_symmetry_space_group_name_H-M 'P 1 21/c 1'
_atom_sites_solution_hydrogens geom
_atom_sites_solution_primary direct
_atom_sites_solution_secondary difmap
_audit_creation_method SHELXL-97
_cell_angle_alpha 90.00
_cell_angle_beta 101.368(2)
_cell_angle_gamma 90.00
_cell_formula_units_Z 4
_cell_length_a 15.975(2)
_cell_length_b 14.134(2)
_cell_length_c 23.140(3)
_cell_measurement_temperature 153(2)
_cell_volume 5122.3(12)
_computing_cell_refinement 'Bruker SMART'
_computing_data_collection 'Bruker SMART'
_computing_data_reduction 'Bruker SAINT'
_computing_molecular_graphics 'Bruker SHELXTL'
_computing_publication_material 'Bruker SHELXTL'
_computing_structure_refinement 'SHELXL-97 (Sheldrick, 1997)'
_computing_structure_solution 'SHELXS-97 (Sheldrick, 1990)'
_diffrn_ambient_temperature 153(2)
_diffrn_measured_fraction_theta_full 1.000
_diffrn_measured_fraction_theta_max 0.925
_diffrn_measurement_device_type 'CCD area detector'
_diffrn_measurement_method 'phi and omega scans'
_diffrn_radiation_monochromator graphite
_diffrn_radiation_source 'fine-focus sealed tube'
_diffrn_radiation_type MoK\a
_diffrn_radiation_wavelength 0.71073
_diffrn_reflns_av_R_equivalents 0.1026
_diffrn_reflns_av_sigmaI/netI 0.0970
_diffrn_reflns_limit_h_max 21
_diffrn_reflns_limit_h_min -21
_diffrn_reflns_limit_k_max 18
_diffrn_reflns_limit_k_min -19
_diffrn_reflns_limit_l_max 29
_diffrn_reflns_limit_l_min -29
_diffrn_reflns_number 45529
_diffrn_reflns_theta_full 25.00
_diffrn_reflns_theta_max 28.78
_diffrn_reflns_theta_min 1.30
_exptl_absorpt_coefficient_mu 1.206
_exptl_absorpt_correction_T_max 0.90904
_exptl_absorpt_correction_T_min 0.69567
_exptl_absorpt_correction_type integration
_exptl_crystal_colour yellow
_exptl_crystal_density_diffrn 1.821
_exptl_crystal_density_method 'not measured'
_exptl_crystal_description 'cut needle'
_exptl_crystal_F_000 2744
_exptl_crystal_size_max 0.508
_exptl_crystal_size_mid 0.104
_exptl_crystal_size_min 0.084
_refine_diff_density_max 0.895
_refine_diff_density_min -0.426
_refine_diff_density_rms 0.098
_refine_ls_extinction_method none
_refine_ls_goodness_of_fit_ref 0.961
_refine_ls_hydrogen_treatment constr
_refine_ls_matrix_type full
_refine_ls_number_parameters 793
_refine_ls_number_reflns 12345
_refine_ls_number_restraints 0
_refine_ls_restrained_S_all 0.961
_refine_ls_R_factor_all 0.1278
_refine_ls_R_factor_gt 0.0490
_refine_ls_shift/su_max 0.022
_refine_ls_shift/su_mean 0.001
_refine_ls_structure_factor_coef Fsqd
_refine_ls_weighting_details 'calc w=1/[\s^2^(Fo^2^)+(0.0646P)^2^+0.0000P] where P=(Fo^2^+2Fc^2^)/3'
_refine_ls_weighting_scheme calc
_refine_ls_wR_factor_gt 0.1068
_refine_ls_wR_factor_ref 0.1401
_reflns_number_gt 6283
_reflns_number_total 12345
_reflns_threshold_expression >2sigma(I)
_cod_data_source_file om0508334si20050927_045821.cif
_cod_data_source_block 12
_cod_depositor_comments
;
The following automatic conversions were performed:

'_symmetry_cell_setting' value 'Monoclinic' changed to 'monoclinic'
according to /home/saulius/struct/CIF-dictionaries/cif_core.dic
dictionary named 'cif_core.dic' version 2.4.1 from 2010-06-29.

Automatic conversion script
Id: cif_fix_values 1715 2011-07-08 13:25:40Z adriana 
;
_cod_original_cell_volume 5122.5(12)
_cod_original_sg_symbol_H-M P2(1)/c
_cod_database_code 4074717

loop_
_symmetry_equiv_pos_as_xyz
'x, y, z'
'-x, y+1/2, -z+1/2'
'-x, -y, -z'
'x, -y-1/2, z-1/2'

loop_
_atom_site_label
_atom_site_type_symbol
_atom_site_fract_x
_atom_site_fract_y
_atom_site_fract_z
_atom_site_U_iso_or_equiv
_atom_site_adp_type
_atom_site_occupancy
_atom_site_symmetry_multiplicity
_atom_site_calc_flag
_atom_site_refinement_flags
C1 C 0.0902(2) 0.2876(3) 0.12086(17) 0.0357(9) Uani 1 1 d .
C2 C 0.0361(2) 0.2451(3) 0.15285(17) 0.0388(9) Uani 1 1 d .
C3 C -0.0491(3) 0.2670(3) 0.14585(18) 0.0426(10) Uani 1 1 d .
C4 C -0.0842(3) 0.3358(3) 0.10674(18) 0.0413(10) Uani 1 1 d .
C5 C -0.0330(3) 0.3811(3) 0.07398(18) 0.0410(10) Uani 1 1 d .
C6 C 0.0517(2) 0.3555(3) 0.08109(17) 0.0368(9) Uani 1 1 d .
C7 C 0.2819(2) 0.2993(3) 0.20995(17) 0.0360(9) Uani 1 1 d .
C8 C 0.3521(2) 0.2525(3) 0.24096(16) 0.0362(9) Uani 1 1 d .
C9 C 0.3994(3) 0.2830(3) 0.29352(18) 0.0398(10) Uani 1 1 d .
C10 C 0.3758(3) 0.3653(3) 0.31824(18) 0.0451(10) Uani 1 1 d .
C11 C 0.3057(3) 0.4147(3) 0.28950(19) 0.0453(11) Uani 1 1 d .
C12 C 0.2611(3) 0.3810(3) 0.23655(18) 0.0394(9) Uani 1 1 d .
C13 C 0.2683(2) 0.2674(3) 0.06271(17) 0.0371(9) Uani 1 1 d .
C14 C 0.3530(3) 0.2918(3) 0.06783(18) 0.0438(10) Uani 1 1 d .
C15 C 0.3920(3) 0.3010(3) 0.0197(2) 0.0466(11) Uani 1 1 d .
C16 C 0.3459(3) 0.2850(3) -0.03573(18) 0.0424(10) Uani 1 1 d .
C17 C 0.2611(3) 0.2592(3) -0.04283(18) 0.0440(10) Uani 1 1 d .
C18 C 0.2248(3) 0.2504(3) 0.00612(17) 0.0392(9) Uani 1 1 d .
C19 C 0.0944(2) -0.0373(3) 0.13600(18) 0.0396(9) Uani 1 1 d .
C20 C 0.0519(3) -0.0898(3) 0.17092(19) 0.0449(10) Uani 1 1 d .
C21 C -0.0364(3) -0.0940(3) 0.1633(2) 0.0547(12) Uani 1 1 d .
C22 C -0.0849(3) -0.0423(4) 0.1181(3) 0.0636(14) Uani 1 1 d .
C23 C -0.0450(3) 0.0109(4) 0.0823(2) 0.0600(13) Uani 1 1 d .
C24 C 0.0429(3) 0.0127(3) 0.0913(2) 0.0505(11) Uani 1 1 d .
C25 C 0.2888(2) -0.0245(3) 0.23098(18) 0.0403(10) Uani 1 1 d .
C26 C 0.3741(3) -0.0481(3) 0.2424(2) 0.0467(11) Uani 1 1 d .
C27 C 0.4263(3) -0.0401(3) 0.2967(2) 0.0519(12) Uani 1 1 d .
C28 C 0.3926(3) -0.0099(3) 0.3442(2) 0.0547(12) Uani 1 1 d .
C29 C 0.3068(3) 0.0122(3) 0.3352(2) 0.0502(11) Uani 1 1 d .
C30 C 0.2577(3) 0.0054(3) 0.27956(19) 0.0436(10) Uani 1 1 d .
C31 C 0.2778(2) -0.0402(3) 0.08324(17) 0.0373(9) Uani 1 1 d .
C32 C 0.2512(3) -0.1110(3) 0.04180(19) 0.0431(10) Uani 1 1 d .
C33 C 0.2851(3) -0.1232(3) -0.00818(19) 0.0471(11) Uani 1 1 d .
C34 C 0.3470(3) -0.0620(3) -0.01877(18) 0.0477(11) Uani 1 1 d .
C35 C 0.3763(3) 0.0084(3) 0.02134(18) 0.0423(10) Uani 1 1 d .
C36 C 0.3423(2) 0.0164(3) 0.07158(17) 0.0364(9) Uani 1 1 d .
C37 C 0.2385(3) 0.6482(3) 0.16826(17) 0.0368(9) Uani 1 1 d .
C38 C 0.1474(2) 0.6419(2) 0.16159(17) 0.0345(9) Uani 1 1 d .
C39 C 0.0931(3) 0.6640(3) 0.10763(18) 0.0434(10) Uani 1 1 d .
H39 H 0.1170 0.6848 0.0753 0.052 Uiso 1 1 calc R
C40 C 0.0056(3) 0.6558(3) 0.1012(2) 0.0539(12) Uani 1 1 d .
H40 H -0.0305 0.6716 0.0648 0.065 Uiso 1 1 calc R
C41 C -0.0296(3) 0.6244(3) 0.1479(2) 0.0522(12) Uani 1 1 d .
H41 H -0.0897 0.6178 0.1431 0.063 Uiso 1 1 calc R
C42 C 0.0224(3) 0.6024(3) 0.2017(2) 0.0444(11) Uani 1 1 d .
H42 H -0.0021 0.5811 0.2336 0.053 Uiso 1 1 calc R
C43 C 0.1096(2) 0.6117(3) 0.20865(18) 0.0367(9) Uani 1 1 d .
H43 H 0.1449 0.5975 0.2457 0.044 Uiso 1 1 calc R
C44 C 0.2933(2) 0.6695(3) 0.22416(18) 0.0383(9) Uani 1 1 d .
C45 C 0.2642(3) 0.7265(3) 0.26631(18) 0.0403(10) Uani 1 1 d .
H45 H 0.2083 0.7526 0.2575 0.048 Uiso 1 1 calc R
C46 C 0.3162(3) 0.7447(3) 0.32004(19) 0.0468(10) Uani 1 1 d .
H46 H 0.2962 0.7835 0.3480 0.056 Uiso 1 1 calc R
C47 C 0.3970(3) 0.7068(4) 0.3335(2) 0.0571(13) Uani 1 1 d .
H47 H 0.4326 0.7197 0.3707 0.069 Uiso 1 1 calc R
C48 C 0.4269(3) 0.6502(4) 0.2934(2) 0.0571(13) Uani 1 1 d .
H48 H 0.4827 0.6240 0.3031 0.068 Uiso 1 1 calc R
C49 C 0.3758(3) 0.6313(3) 0.2388(2) 0.0499(11) Uani 1 1 d .
H49 H 0.3968 0.5923 0.2114 0.060 Uiso 1 1 calc R
C50 C 0.2782(2) 0.6320(3) 0.11739(17) 0.0383(9) Uani 1 1 d .
C51 C 0.2451(3) 0.5636(3) 0.07504(18) 0.0452(10) Uani 1 1 d .
H51 H 0.1956 0.5290 0.0789 0.054 Uiso 1 1 calc R
C52 C 0.2841(3) 0.5461(4) 0.0279(2) 0.0572(12) Uani 1 1 d .
H52 H 0.2624 0.4987 -0.0002 0.069 Uiso 1 1 calc R
C53 C 0.3557(3) 0.5988(4) 0.0219(2) 0.0581(13) Uani 1 1 d .
H53 H 0.3823 0.5871 -0.0106 0.070 Uiso 1 1 calc R
C54 C 0.3882(3) 0.6670(4) 0.06196(19) 0.0540(12) Uani 1 1 d .
H54 H 0.4366 0.7028 0.0568 0.065 Uiso 1 1 calc R
C55 C 0.3503(3) 0.6841(3) 0.11032(18) 0.0419(10) Uani 1 1 d .
H55 H 0.3733 0.7309 0.1385 0.050 Uiso 1 1 calc R
F1 F 0.21402(13) 0.12226(14) 0.14555(9) 0.0394(5) Uani 1 1 d .
F2 F 0.06777(15) 0.17868(17) 0.19370(11) 0.0569(7) Uani 1 1 d .
F3 F -0.09980(16) 0.22181(19) 0.17765(12) 0.0643(8) Uani 1 1 d .
F4 F -0.16675(15) 0.35995(17) 0.10104(11) 0.0556(7) Uani 1 1 d .
F5 F -0.06686(15) 0.44782(17) 0.03464(12) 0.0580(7) Uani 1 1 d .
F6 F 0.09936(14) 0.40170(16) 0.04767(11) 0.0499(6) Uani 1 1 d .
F7 F 0.37868(14) 0.17138(16) 0.21872(10) 0.0469(6) Uani 1 1 d .
F8 F 0.46822(15) 0.23473(19) 0.32158(10) 0.0566(7) Uani 1 1 d .
F9 F 0.42151(18) 0.39755(19) 0.36991(11) 0.0632(7) Uani 1 1 d .
F10 F 0.28120(19) 0.49524(17) 0.31315(11) 0.0621(7) Uani 1 1 d .
F11 F 0.19345(16) 0.43349(16) 0.20894(11) 0.0564(7) Uani 1 1 d .
F12 F 0.40225(15) 0.3060(2) 0.12150(11) 0.0603(7) Uani 1 1 d .
F13 F 0.47557(16) 0.3224(2) 0.02758(12) 0.0691(8) Uani 1 1 d .
F14 F 0.38308(17) 0.29347(19) -0.08259(11) 0.0593(7) Uani 1 1 d .
F15 F 0.21523(17) 0.2441(2) -0.09760(11) 0.0665(8) Uani 1 1 d .
F16 F 0.14188(15) 0.22255(19) -0.00344(10) 0.0560(7) Uani 1 1 d .
F17 F 0.09686(17) -0.14046(18) 0.21636(12) 0.0620(7) Uani 1 1 d .
F18 F -0.07459(18) -0.1472(2) 0.19847(15) 0.0842(10) Uani 1 1 d .
F19 F -0.17036(17) -0.0439(2) 0.10968(17) 0.0955(11) Uani 1 1 d .
F20 F -0.09250(19) 0.0641(2) 0.03949(14) 0.0900(10) Uani 1 1 d .
F21 F 0.07789(17) 0.0671(2) 0.05455(11) 0.0662(8) Uani 1 1 d .
F22 F 0.41146(16) -0.0798(2) 0.19785(11) 0.0615(7) Uani 1 1 d .
F23 F 0.51035(17) -0.0610(2) 0.30491(13) 0.0742(8) Uani 1 1 d .
F24 F 0.44188(19) -0.0040(2) 0.39821(12) 0.0766(9) Uani 1 1 d .
F25 F 0.27275(18) 0.0405(2) 0.38135(11) 0.0663(8) Uani 1 1 d .
F26 F 0.17448(16) 0.03160(18) 0.27318(11) 0.0566(7) Uani 1 1 d .
F27 F 0.18916(16) -0.17135(16) 0.05107(12) 0.0579(7) Uani 1 1 d .
F28 F 0.25612(19) -0.19177(19) -0.04668(12) 0.0720(8) Uani 1 1 d .
F29 F 0.37912(19) -0.0725(2) -0.06762(11) 0.0676(8) Uani 1 1 d .
F30 F 0.43700(16) 0.06883(17) 0.01067(11) 0.0574(7) Uani 1 1 d .
F31 F 0.37572(14) 0.08521(16) 0.10982(10) 0.0448(6) Uani 1 1 d .
Ga1 Ga 0.21363(3) 0.25488(3) 0.133155(18) 0.03370(12) Uani 1 1 d .
Ga2 Ga 0.21954(3) -0.01314(3) 0.14988(2) 0.03803(13) Uani 1 1 d .

loop_
_atom_site_aniso_label
_atom_site_aniso_U_11
_atom_site_aniso_U_22
_atom_site_aniso_U_33
_atom_site_aniso_U_23
_atom_site_aniso_U_13
_atom_site_aniso_U_12
C1 0.037(2) 0.032(2) 0.039(2) 0.0020(17) 0.0102(18) 0.0061(17)
C2 0.039(2) 0.037(2) 0.042(2) 0.0102(19) 0.0145(18) 0.0131(19)
C3 0.043(2) 0.043(2) 0.048(3) 0.0046(19) 0.022(2) 0.0030(19)
C4 0.033(2) 0.042(2) 0.050(3) 0.000(2) 0.0103(19) 0.0085(18)
C5 0.041(2) 0.034(2) 0.045(2) 0.0061(18) 0.001(2) 0.0033(18)
C6 0.036(2) 0.032(2) 0.044(2) 0.0038(18) 0.0105(19) -0.0022(17)
C7 0.042(2) 0.034(2) 0.035(2) 0.0033(17) 0.0150(18) 0.0007(18)
C8 0.041(2) 0.038(2) 0.033(2) -0.0009(18) 0.0136(18) 0.0044(19)
C9 0.035(2) 0.049(2) 0.036(2) 0.0055(19) 0.0103(19) 0.0033(19)
C10 0.053(3) 0.050(3) 0.033(2) -0.001(2) 0.008(2) -0.006(2)
C11 0.063(3) 0.033(2) 0.043(3) -0.0035(19) 0.019(2) 0.000(2)
C12 0.046(2) 0.032(2) 0.041(2) 0.0062(18) 0.010(2) 0.0029(19)
C13 0.036(2) 0.039(2) 0.037(2) 0.0031(17) 0.0101(18) 0.0022(17)
C14 0.034(2) 0.057(3) 0.039(2) -0.004(2) 0.0068(19) -0.003(2)
C15 0.036(2) 0.059(3) 0.049(3) -0.002(2) 0.017(2) -0.006(2)
C16 0.052(3) 0.041(2) 0.041(3) 0.0002(19) 0.025(2) 0.002(2)
C17 0.051(3) 0.045(2) 0.034(2) 0.0003(19) 0.0064(19) 0.000(2)
C18 0.039(2) 0.041(2) 0.036(2) 0.0002(19) 0.0027(18) -0.0053(19)
C19 0.034(2) 0.040(2) 0.045(2) -0.0006(19) 0.0079(19) 0.0007(18)
C20 0.046(3) 0.036(2) 0.054(3) 0.000(2) 0.012(2) 0.0021(19)
C21 0.045(3) 0.052(3) 0.073(3) -0.004(3) 0.029(3) -0.008(2)
C22 0.033(3) 0.069(3) 0.088(4) -0.015(3) 0.009(3) -0.001(2)
C23 0.050(3) 0.060(3) 0.064(3) 0.003(3) -0.004(3) 0.006(2)
C24 0.049(3) 0.052(3) 0.049(3) -0.001(2) 0.005(2) -0.001(2)
C25 0.037(2) 0.038(2) 0.048(2) 0.0090(19) 0.0110(19) 0.0004(18)
C26 0.042(3) 0.049(3) 0.051(3) 0.016(2) 0.013(2) 0.003(2)
C27 0.039(3) 0.052(3) 0.063(3) 0.024(2) 0.004(2) 0.001(2)
C28 0.054(3) 0.051(3) 0.052(3) 0.016(2) -0.008(2) -0.011(2)
C29 0.064(3) 0.043(3) 0.046(3) 0.004(2) 0.017(2) -0.010(2)
C30 0.046(3) 0.038(2) 0.047(3) 0.0065(19) 0.009(2) 0.0003(19)
C31 0.036(2) 0.033(2) 0.041(2) 0.0014(18) 0.0004(18) 0.0054(17)
C32 0.043(2) 0.032(2) 0.052(3) -0.0013(19) 0.002(2) 0.0011(18)
C33 0.056(3) 0.036(2) 0.046(3) -0.011(2) 0.004(2) 0.005(2)
C34 0.059(3) 0.047(3) 0.038(2) -0.003(2) 0.010(2) 0.010(2)
C35 0.047(3) 0.033(2) 0.048(3) 0.0006(19) 0.012(2) 0.0030(19)
C36 0.038(2) 0.029(2) 0.041(2) -0.0084(18) 0.0071(18) 0.0034(17)
C37 0.043(2) 0.027(2) 0.042(2) 0.0050(17) 0.0129(19) 0.0006(17)
C38 0.032(2) 0.030(2) 0.042(2) 0.0011(17) 0.0084(18) -0.0007(16)
C39 0.038(2) 0.050(3) 0.043(3) 0.000(2) 0.011(2) 0.0011(19)
C40 0.038(3) 0.067(3) 0.053(3) 0.001(2) 0.001(2) 0.005(2)
C41 0.030(2) 0.063(3) 0.066(3) -0.013(2) 0.015(2) -0.005(2)
C42 0.036(2) 0.049(3) 0.053(3) -0.010(2) 0.020(2) -0.0060(19)
C43 0.034(2) 0.033(2) 0.044(2) -0.0101(18) 0.0114(18) 0.0002(17)
C44 0.034(2) 0.039(2) 0.043(2) 0.0095(18) 0.0104(19) -0.0050(17)
C45 0.040(2) 0.036(2) 0.046(3) 0.0074(18) 0.013(2) -0.0045(18)
C46 0.050(3) 0.048(3) 0.043(3) -0.001(2) 0.010(2) -0.018(2)
C47 0.051(3) 0.078(3) 0.041(3) 0.011(2) 0.006(2) -0.025(3)
C48 0.033(2) 0.087(4) 0.051(3) 0.025(3) 0.007(2) -0.003(2)
C49 0.036(2) 0.068(3) 0.048(3) 0.015(2) 0.014(2) 0.005(2)
C50 0.034(2) 0.045(2) 0.037(2) 0.0049(19) 0.0083(18) 0.0010(18)
C51 0.039(2) 0.051(3) 0.047(3) -0.001(2) 0.013(2) -0.003(2)
C52 0.053(3) 0.069(3) 0.051(3) -0.011(2) 0.013(2) 0.000(2)
C53 0.046(3) 0.083(4) 0.049(3) -0.004(3) 0.020(2) 0.002(3)
C54 0.038(3) 0.083(4) 0.044(3) 0.005(2) 0.014(2) -0.004(2)
C55 0.038(2) 0.051(3) 0.039(2) 0.0006(19) 0.0107(19) -0.0048(19)
F1 0.0384(12) 0.0336(11) 0.0483(14) 0.0034(10) 0.0136(11) 0.0047(10)
F2 0.0558(16) 0.0651(17) 0.0569(16) 0.0329(13) 0.0284(13) 0.0235(13)
F3 0.0532(16) 0.0762(18) 0.0741(18) 0.0287(15) 0.0382(14) 0.0148(14)
F4 0.0369(14) 0.0567(16) 0.0737(18) 0.0103(13) 0.0121(12) 0.0102(12)
F5 0.0485(15) 0.0487(15) 0.0728(18) 0.0245(13) 0.0023(13) 0.0084(12)
F6 0.0430(14) 0.0439(14) 0.0635(16) 0.0228(12) 0.0124(12) -0.0046(11)
F7 0.0420(14) 0.0472(14) 0.0508(15) -0.0071(11) 0.0075(11) 0.0150(11)
F8 0.0445(15) 0.0766(18) 0.0447(14) 0.0012(13) -0.0008(12) 0.0108(13)
F9 0.0783(19) 0.0679(18) 0.0404(15) -0.0130(13) 0.0043(14) -0.0120(14)
F10 0.090(2) 0.0431(15) 0.0545(16) -0.0112(12) 0.0187(15) 0.0061(13)
F11 0.0714(18) 0.0403(14) 0.0547(16) -0.0004(12) 0.0054(13) 0.0230(13)
F12 0.0434(15) 0.094(2) 0.0441(15) -0.0073(14) 0.0093(12) -0.0166(14)
F13 0.0474(16) 0.103(2) 0.0628(18) -0.0058(16) 0.0256(14) -0.0189(15)
F14 0.0677(18) 0.0697(17) 0.0487(15) 0.0015(13) 0.0315(13) -0.0019(14)
F15 0.0745(19) 0.089(2) 0.0349(14) -0.0029(13) 0.0081(13) -0.0169(16)
F16 0.0461(15) 0.0765(18) 0.0437(14) 0.0030(13) 0.0047(12) -0.0174(13)
F17 0.0604(17) 0.0519(16) 0.0754(19) 0.0222(14) 0.0177(15) 0.0014(13)
F18 0.0642(19) 0.087(2) 0.113(3) 0.0155(19) 0.0441(19) -0.0145(17)
F19 0.0353(16) 0.110(3) 0.142(3) -0.006(2) 0.0175(18) -0.0045(16)
F20 0.0581(19) 0.107(3) 0.091(2) 0.019(2) -0.0185(17) 0.0126(18)
F21 0.0626(18) 0.078(2) 0.0536(16) 0.0220(14) 0.0015(14) -0.0089(15)
F22 0.0475(15) 0.0772(19) 0.0616(17) 0.0148(14) 0.0155(13) 0.0186(13)
F23 0.0431(16) 0.091(2) 0.083(2) 0.0310(17) -0.0002(14) 0.0070(15)
F24 0.079(2) 0.085(2) 0.0548(18) 0.0183(15) -0.0138(15) -0.0152(16)
F25 0.085(2) 0.0712(19) 0.0452(16) -0.0029(13) 0.0176(14) -0.0093(15)
F26 0.0523(16) 0.0639(17) 0.0563(16) -0.0030(13) 0.0177(13) 0.0080(13)
F27 0.0579(16) 0.0406(14) 0.0746(18) -0.0044(13) 0.0117(14) -0.0097(12)
F28 0.087(2) 0.0567(17) 0.0690(19) -0.0297(15) 0.0074(16) -0.0041(15)
F29 0.088(2) 0.0719(19) 0.0482(16) -0.0128(14) 0.0255(15) 0.0073(16)
F30 0.0622(17) 0.0495(15) 0.0691(17) -0.0054(13) 0.0338(14) -0.0042(13)
F31 0.0423(13) 0.0399(13) 0.0544(15) -0.0144(11) 0.0152(11) -0.0046(10)
Ga1 0.0335(2) 0.0344(2) 0.0345(2) 0.00276(19) 0.00990(18) 0.00247(19)
Ga2 0.0359(3) 0.0347(2) 0.0446(3) 0.0036(2) 0.0105(2) 0.00236(19)

loop_
_atom_type_symbol
_atom_type_description
_atom_type_scat_dispersion_real
_atom_type_scat_dispersion_imag
_atom_type_scat_source
C C 0.0033 0.0016 'International Tables Vol C Tables 4.2.6.8 and 6.1.1.4'
H H 0.0000 0.0000 'International Tables Vol C Tables 4.2.6.8 and 6.1.1.4'
F F 0.0171 0.0103 'International Tables Vol C Tables 4.2.6.8 and 6.1.1.4'
Ga Ga 0.2307 1.6083 'International Tables Vol C Tables 4.2.6.8 and 6.1.1.4'

loop_
_geom_angle_atom_site_label_1
_geom_angle_atom_site_label_2
_geom_angle_atom_site_label_3
_geom_angle
C2 C1 C6 114.5(3)
C2 C1 Ga1 121.9(3)
C6 C1 Ga1 123.6(3)
F2 C2 C3 117.5(3)
F2 C2 C1 119.2(3)
C3 C2 C1 123.2(4)
F3 C3 C4 118.8(4)
F3 C3 C2 120.9(4)
C4 C3 C2 120.3(4)
F4 C4 C3 120.8(4)
F4 C4 C5 120.4(4)
C3 C4 C5 118.8(4)
F5 C5 C6 121.2(4)
F5 C5 C4 119.6(4)
C6 C5 C4 119.2(4)
F6 C6 C5 117.0(3)
F6 C6 C1 119.1(3)
C5 C6 C1 123.9(4)
C8 C7 C12 114.3(4)
C8 C7 Ga1 124.1(3)
C12 C7 Ga1 121.6(3)
F7 C8 C9 116.3(3)
F7 C8 C7 119.4(3)
C9 C8 C7 124.2(4)
F8 C9 C8 121.6(4)
F8 C9 C10 119.4(4)
C8 C9 C10 119.0(4)
F9 C10 C11 120.2(4)
F9 C10 C9 120.5(4)
C11 C10 C9 119.3(4)
F10 C11 C10 120.3(4)
F10 C11 C12 120.7(4)
C10 C11 C12 119.0(4)
F11 C12 C11 116.9(4)
F11 C12 C7 119.0(4)
C11 C12 C7 124.1(4)
C18 C13 C14 115.4(4)
C18 C13 Ga1 122.6(3)
C14 C13 Ga1 122.0(3)
F12 C14 C13 120.1(4)
F12 C14 C15 116.9(4)
C13 C14 C15 123.0(4)
F13 C15 C16 120.0(4)
F13 C15 C14 120.3(4)
C16 C15 C14 119.6(4)
F14 C16 C15 120.1(4)
F14 C16 C17 120.5(4)
C15 C16 C17 119.3(4)
F15 C17 C18 121.3(4)
F15 C17 C16 119.5(4)
C18 C17 C16 119.3(4)
F16 C18 C17 116.6(3)
F16 C18 C13 119.9(3)
C17 C18 C13 123.4(4)
C20 C19 C24 115.3(4)
C20 C19 Ga2 126.5(3)
C24 C19 Ga2 117.6(3)
F17 C20 C19 119.7(4)
F17 C20 C21 116.4(4)
C19 C20 C21 123.8(4)
F18 C21 C22 120.1(4)
F18 C21 C20 121.4(5)
C22 C21 C20 118.5(4)
F19 C22 C23 120.3(5)
F19 C22 C21 120.3(5)
C23 C22 C21 119.4(4)
F20 C23 C22 119.3(5)
F20 C23 C24 120.6(5)
C22 C23 C24 120.1(5)
F21 C24 C23 116.9(4)
F21 C24 C19 120.3(4)
C23 C24 C19 122.9(4)
C26 C25 C30 114.8(4)
C26 C25 Ga2 123.1(3)
C30 C25 Ga2 121.4(3)
F22 C26 C27 116.4(4)
F22 C26 C25 119.8(4)
C27 C26 C25 123.8(4)
F23 C27 C26 121.2(4)
F23 C27 C28 119.2(4)
C26 C27 C28 119.6(4)
F24 C28 C29 120.7(5)
F24 C28 C27 120.6(4)
C29 C28 C27 118.7(4)
F25 C29 C30 121.2(4)
F25 C29 C28 119.3(4)
C30 C29 C28 119.6(4)
F26 C30 C29 116.7(4)
F26 C30 C25 119.7(4)
C29 C30 C25 123.6(4)
C36 C31 C32 115.0(4)
C36 C31 Ga2 121.6(3)
C32 C31 Ga2 123.1(3)
F27 C32 C33 118.2(4)
F27 C32 C31 118.4(4)
C33 C32 C31 123.3(4)
F28 C33 C34 120.4(4)
F28 C33 C32 120.5(4)
C34 C33 C32 119.1(4)
F29 C34 C33 119.4(4)
F29 C34 C35 120.8(4)
C33 C34 C35 119.8(4)
F30 C35 C34 119.6(4)
F30 C35 C36 121.2(4)
C34 C35 C36 119.1(4)
F31 C36 C31 120.4(3)
F31 C36 C35 116.0(3)
C31 C36 C35 123.6(4)
C38 C37 C44 122.2(3)
C38 C37 C50 119.7(4)
C44 C37 C50 118.1(3)
C39 C38 C43 118.0(3)
C39 C38 C37 121.0(3)
C43 C38 C37 120.9(4)
C40 C39 C38 120.6(4)
C39 C40 C41 120.1(4)
C40 C41 C42 120.5(4)
C43 C42 C41 119.8(4)
C42 C43 C38 121.0(4)
C49 C44 C45 118.3(4)
C49 C44 C37 120.8(4)
C45 C44 C37 120.9(4)
C46 C45 C44 120.5(4)
C47 C46 C45 120.3(4)
C46 C47 C48 120.4(4)
C47 C48 C49 120.3(4)
C48 C49 C44 120.1(4)
C55 C50 C51 119.0(4)
C55 C50 C37 120.6(4)
C51 C50 C37 120.5(3)
C52 C51 C50 120.6(4)
C51 C52 C53 119.2(4)
C54 C53 C52 121.4(4)
C53 C54 C55 119.9(4)
C54 C55 C50 120.0(4)
Ga1 F1 Ga2 173.37(12)
F1 Ga1 C1 103.02(13)
F1 Ga1 C7 101.02(13)
C1 Ga1 C7 113.98(16)
F1 Ga1 C13 102.78(13)
C1 Ga1 C13 116.23(16)
C7 Ga1 C13 116.61(16)
F1 Ga2 C25 98.11(13)
F1 Ga2 C31 100.08(12)
C25 Ga2 C31 117.25(16)
F1 Ga2 C19 97.39(13)
C25 Ga2 C19 119.52(16)
C31 Ga2 C19 116.77(16)

loop_
_geom_bond_atom_site_label_1
_geom_bond_atom_site_label_2
_geom_bond_distance
C1 C2 1.381(5)
C1 C6 1.386(5)
C1 Ga1 1.991(4)
C2 F2 1.357(4)
C2 C3 1.374(5)
C3 F3 1.357(4)
C3 C4 1.371(5)
C4 F4 1.343(4)
C4 C5 1.378(6)
C5 F5 1.348(4)
C5 C6 1.378(5)
C6 F6 1.355(4)
C7 C8 1.376(5)
C7 C12 1.379(5)
C7 Ga1 1.994(4)
C8 F7 1.359(4)
C8 C9 1.369(5)
C9 F8 1.347(4)
C9 C10 1.380(6)
C10 F9 1.352(5)
C10 C11 1.375(6)
C11 F10 1.354(5)
C11 C12 1.375(6)
C12 F11 1.363(4)
C13 C18 1.377(5)
C13 C14 1.377(5)
C13 Ga1 2.003(4)
C14 F12 1.348(5)
C14 C15 1.385(6)
C15 F13 1.346(5)
C15 C16 1.366(6)
C16 F14 1.340(4)
C16 C17 1.380(6)
C17 F15 1.350(5)
C17 C18 1.376(5)
C18 F16 1.358(4)
C19 C20 1.370(6)
C19 C24 1.382(6)
C19 Ga2 1.992(4)
C20 F17 1.355(5)
C20 C21 1.388(6)
C21 F18 1.340(5)
C21 C22 1.381(7)
C22 F19 1.341(5)
C22 C23 1.367(7)
C23 F20 1.352(5)
C23 C24 1.378(6)
C24 F21 1.348(5)
C25 C26 1.378(6)
C25 C30 1.382(6)
C25 Ga2 1.988(4)
C26 F22 1.365(5)
C26 C27 1.369(6)
C27 F23 1.351(5)
C27 C28 1.382(7)
C28 F24 1.342(5)
C28 C29 1.380(6)
C29 F25 1.352(5)
C29 C30 1.372(6)
C30 F26 1.359(5)
C31 C36 1.372(5)
C31 C32 1.393(5)
C31 Ga2 1.989(4)
C32 F27 1.357(5)
C32 C33 1.381(6)
C33 F28 1.336(5)
C33 C34 1.371(6)
C34 F29 1.339(5)
C34 C35 1.379(6)
C35 F30 1.350(5)
C35 C36 1.382(5)
C36 F31 1.352(4)
C37 C38 1.436(5)
C37 C44 1.444(6)
C37 C50 1.461(5)
C38 C39 1.407(5)
C38 C43 1.411(5)
C39 C40 1.382(6)
C40 C41 1.385(6)
C41 C42 1.388(6)
C42 C43 1.376(5)
C44 C49 1.403(6)
C44 C45 1.413(6)
C45 C46 1.376(6)
C46 C47 1.375(6)
C47 C48 1.380(7)
C48 C49 1.387(6)
C50 C55 1.403(5)
C50 C51 1.404(5)
C51 C52 1.381(6)
C52 C53 1.394(6)
C53 C54 1.366(6)
C54 C55 1.395(6)
F1 Ga1 1.896(2)
F1 Ga2 1.918(2)
